data_7159026
loop_
_publ_author_name
'Li, Meng'
'Peng, Guang-Rui'
'Yang, Xuan'
'Ma, Zhen-Ning'
'Xie, Jian-Bo'

_publ_section_title
;
 Enantio- and diastereoselective boron conjugate addition to &#x3b1;-alkyl
 &#x3b1;,&#x3b2;-unsaturated esters.
;
_journal_issue 1
_journal_name_full 'Organic &amp; biomolecular chemistry'
_journal_page_first 53
_journal_page_last 58
_journal_paper_doi 10.1039/d2ob01928k
_journal_volume 21
_journal_year 2022
_chemical_absolute_configuration ad
_chemical_formula_moiety 'C23 H29 B F N O3'
_chemical_formula_sum 'C23 H29 B F N O3'
_chemical_formula_weight 397.28
_space_group_crystal_system monoclinic
_space_group_IT_number 4
_space_group_name_Hall 'P 2yb'
_space_group_name_H-M_alt 'P 1 21 1'
_atom_sites_solution_hydrogens geom
_atom_sites_solution_primary dual
_audit_creation_date 2021-04-23
_audit_creation_method
;
Olex2 1.2
(compiled 2018.05.29 svn.r3508 for OlexSys, GUI svn.r5506)
;
_audit_update_record
;
2022-05-09 deposited with the CCDC.	2022-11-25 downloaded from the CCDC.
;
_cell_angle_alpha 90
_cell_angle_beta 93.034(2)
_cell_angle_gamma 90
_cell_formula_units_Z 2
_cell_length_a 10.0208(5)
_cell_length_b 9.4096(5)
_cell_length_c 12.1630(7)
_cell_measurement_reflns_used 9726
_cell_measurement_temperature 150(2)
_cell_measurement_theta_max 53.96
_cell_measurement_theta_min 5.104
_cell_volume 1145.26(11)
_computing_cell_refinement 'SAINT V8.38A (?, 2016)'
_computing_data_reduction 'SAINT V8.38A (?, 2016)'
_computing_molecular_graphics 'Olex2 (Dolomanov et al., 2009)'
_computing_publication_material 'Olex2 (Dolomanov et al., 2009)'
_computing_structure_refinement 'ShelXL (Sheldrick, 2015)'
_computing_structure_solution 'XT (Sheldrick, 2015)'
_diffrn_ambient_temperature 150.0
_diffrn_measured_fraction_theta_full 0.988
_diffrn_measured_fraction_theta_max 0.987
_diffrn_measurement_device_type 'Bruker APEX-II CCD'
_diffrn_measurement_method '\f and \w scans'
_diffrn_radiation_type GaK\a
_diffrn_radiation_wavelength 1.34139
_diffrn_reflns_av_R_equivalents 0.0479
_diffrn_reflns_av_unetI/netI 0.0281
_diffrn_reflns_Laue_measured_fraction_full 0.988
_diffrn_reflns_Laue_measured_fraction_max 0.987
_diffrn_reflns_limit_h_max 12
_diffrn_reflns_limit_h_min -12
_diffrn_reflns_limit_k_max 10
_diffrn_reflns_limit_k_min -11
_diffrn_reflns_limit_l_max 14
_diffrn_reflns_limit_l_min -14
_diffrn_reflns_number 36956
_diffrn_reflns_point_group_measured_fraction_full 0.983
_diffrn_reflns_point_group_measured_fraction_max 0.981
_diffrn_reflns_theta_full 53.594
_diffrn_reflns_theta_max 54.101
_diffrn_reflns_theta_min 5.110
_diffrn_standards_number 0
_exptl_absorpt_coefficient_mu 0.416
_exptl_absorpt_correction_T_max 0.7506
_exptl_absorpt_correction_T_min 0.5772
_exptl_absorpt_correction_type multi-scan
_exptl_absorpt_process_details
'SADABS-2016/2 (Bruker,2016/2) was used for absorption correction. wR2(int) was 0.1505 before and 0.0714 after correction. The Ratio of minimum to maximum transmission is 0.7690. The \l/2 correction factor is Not present.'
_exptl_crystal_colour colourless
_exptl_crystal_colour_primary colourless
_exptl_crystal_density_diffrn 1.152
_exptl_crystal_description block
_exptl_crystal_F_000 424
_exptl_crystal_size_max 0.2
_exptl_crystal_size_mid 0.2
_exptl_crystal_size_min 0.2
_refine_diff_density_max 0.699
_refine_diff_density_min -0.231
_refine_diff_density_rms 0.052
_refine_ls_abs_structure_details
;
 Flack x determined using 1653 quotients [(I+)-(I-)]/[(I+)+(I-)]
 (Parsons, Flack and Wagner, Acta Cryst. B69 (2013) 249-259).
;
_refine_ls_abs_structure_Flack 0.02(6)
_refine_ls_extinction_method none
_refine_ls_goodness_of_fit_ref 1.039
_refine_ls_hydrogen_treatment constr
_refine_ls_matrix_type full
_refine_ls_number_parameters 308
_refine_ls_number_reflns 4152
_refine_ls_number_restraints 100
_refine_ls_restrained_S_all 1.139
_refine_ls_R_factor_all 0.0609
_refine_ls_R_factor_gt 0.0577
_refine_ls_shift/su_max 0.000
_refine_ls_shift/su_mean 0.000
_refine_ls_structure_factor_coef Fsqd
_refine_ls_weighting_details 'w=1/[\s^2^(Fo^2^)+(0.1135P)^2^+0.3158P] where P=(Fo^2^+2Fc^2^)/3'
_refine_ls_weighting_scheme calc
_refine_ls_wR_factor_gt 0.1624
_refine_ls_wR_factor_ref 0.1659
_reflns_Friedel_coverage 0.864
_reflns_Friedel_fraction_full 0.977
_reflns_Friedel_fraction_max 0.974
_reflns_number_gt 3897
_reflns_number_total 4152
_reflns_threshold_expression 'I > 2\s(I)'
_cod_data_source_file d2ob01928k2.cif
_cod_data_source_block 20210423bl_0m_a
_cod_depositor_comments 'Adding full bibliography for 7159026.cif.'
_cod_database_code 7159026
_shelx_shelxl_version_number 2016/6
_shelx_space_group_comment
;
The symmetry employed for this shelxl refinement is uniquely defined
by the following loop, which should always be used as a source of
symmetry information in preference to the above space-group names.
They are only intended as comments.
;
_olex2_refinement_description
;
1. Fixed Uiso
 At 1.2 times of:
  All C(H) groups, All C(H,H) groups, All N(H) groups
 At 1.5 times of:
  All C(H,H,H) groups
2. Rigid bond restraints
 B1, O2, O3, C21, C22, C21A, C22A, C23, C24, C25, C24A, C25A
 with sigma for 1-2 distances of 0.005 and sigma for 1-3 distances of 0.005
3. Uiso/Uaniso restraints and constraints
B1 \\sim O2 \\sim O3 \\sim C21 \\sim C22 \\sim C21A \\sim C22A \\sim C23 \\sim
C24 \\sim C25 \\sim C24A \\sim C25A: within 2A with sigma of 0.005 and sigma
for terminal atoms of 0.01
Uanis(C21) \\sim Ueq: with sigma of 0.01 and sigma for terminal atoms of 0.02
4. Others
 Sof(C21)=Sof(H21A)=Sof(H21B)=Sof(H21C)=Sof(C22)=Sof(H22A)=Sof(H22B)=Sof(H22C)=
 Sof(C24A)=Sof(H24D)=Sof(H24E)=Sof(H24F)=Sof(C25A)=Sof(H25D)=Sof(H25E)=
 Sof(H25F)=1-FVAR(1)
 Sof(C21A)=Sof(H21D)=Sof(H21E)=Sof(H21F)=Sof(C22A)=Sof(H22D)=Sof(H22E)=
 Sof(H22F)=Sof(C24)=Sof(H24A)=Sof(H24B)=Sof(H24C)=Sof(C25)=Sof(H25A)=Sof(H25B)=
 Sof(H25C)=FVAR(1)
5.a Ternary CH refined with riding coordinates:
 C3(H3), C13(H13)
5.b Secondary CH2 refined with riding coordinates:
 C1(H1A,H1B)
5.c Aromatic/amide H refined with riding coordinates:
 N2(H2), C8(H8), C9(H9), C10(H10), C11(H11), C12(H12), C15(H15), C16(H16),
 C17(H17), C18(H18)
5.d Idealised Me refined as rotating group:
 C4(H4A,H4B,H4C), C21(H21A,H21B,H21C), C22(H22A,H22B,H22C), C21A(H21D,H21E,
 H21F), C22A(H22D,H22E,H22F), C24(H24A,H24B,H24C), C25(H25A,H25B,H25C),
 C24A(H24D,H24E,H24F), C25A(H25D,H25E,H25F)
;
_olex2_submission_special_instructions 'No special instructions were received'

loop_
_space_group_symop_operation_xyz
'x, y, z'
'-x, y+1/2, -z'

loop_
_atom_site_label
_atom_site_type_symbol
_atom_site_fract_x
_atom_site_fract_y
_atom_site_fract_z
_atom_site_U_iso_or_equiv
_atom_site_adp_type
_atom_site_occupancy
_atom_site_site_symmetry_order
_atom_site_calc_flag
_atom_site_refinement_flags_posn
_atom_site_refinement_flags_adp
_atom_site_refinement_flags_occupancy
_atom_site_disorder_assembly
_atom_site_disorder_group
F1 F 0.3030(2) 0.7602(3) 0.7082(2) 0.0657(7) Uani 1 1 d . . . . .
O1 O 0.4835(3) 0.7004(2) 0.4848(2) 0.0391(6) Uani 1 1 d . . . . .
N2 N 0.4818(3) 0.4753(3) 0.4218(2) 0.0309(6) Uani 1 1 d . . . . .
H2 H 0.502714 0.386074 0.435997 0.037 Uiso 1 1 calc R . . . .
C1 C 0.4130(3) 0.5099(3) 0.3163(2) 0.0351(7) Uani 1 1 d . . . . .
H1A H 0.447110 0.447106 0.258824 0.042 Uiso 1 1 calc R . . . .
H1B H 0.434565 0.609034 0.296698 0.042 Uiso 1 1 calc R . . . .
C2 C 0.5139(3) 0.5736(3) 0.4971(2) 0.0281(6) Uani 1 1 d . . . . .
C3 C 0.5947(3) 0.5227(3) 0.5992(2) 0.0314(7) Uani 1 1 d . . . . .
H3 H 0.597508 0.416485 0.599058 0.038 Uiso 1 1 calc R . . . .
C4 C 0.7368(3) 0.5801(4) 0.5939(3) 0.0442(8) Uani 1 1 d . . . . .
H4A H 0.777437 0.542093 0.528467 0.066 Uiso 1 1 calc GR . . . .
H4B H 0.789930 0.550886 0.660007 0.066 Uiso 1 1 calc GR . . . .
H4C H 0.734304 0.684066 0.589744 0.066 Uiso 1 1 calc GR . . . .
C7 C 0.2626(3) 0.4941(4) 0.3163(3) 0.0394(8) Uani 1 1 d . . . . .
C8 C 0.1944(4) 0.4141(4) 0.2357(3) 0.0524(10) Uani 1 1 d . . . . .
H8 H 0.241400 0.367407 0.180331 0.063 Uiso 1 1 calc R . . . .
C9 C 0.0547(5) 0.4033(5) 0.2372(4) 0.0652(13) Uani 1 1 d . . . . .
H9 H 0.007883 0.348647 0.182014 0.078 Uiso 1 1 calc R . . . .
C10 C -0.0149(5) 0.4683(6) 0.3149(5) 0.0710(14) Uani 1 1 d . . . . .
H10 H -0.109147 0.457961 0.315615 0.085 Uiso 1 1 calc R . . . .
C11 C 0.0535(5) 0.5498(8) 0.3931(5) 0.0760(15) Uani 1 1 d . . . . .
H11 H 0.005632 0.598245 0.447094 0.091 Uiso 1 1 calc R . . . .
C12 C 0.1900(4) 0.5620(6) 0.3939(4) 0.0597(12) Uani 1 1 d . . . . .
H12 H 0.235273 0.618218 0.448936 0.072 Uiso 1 1 calc R . . . .
C13 C 0.5280(3) 0.5741(3) 0.7039(2) 0.0338(7) Uani 1 1 d . . . . .
H13 H 0.528437 0.680409 0.704060 0.041 Uiso 1 1 calc R . . . .
C14 C 0.3840(3) 0.5244(4) 0.7031(2) 0.0347(7) Uani 1 1 d . . . . .
C15 C 0.3512(4) 0.3813(4) 0.6984(3) 0.0472(8) Uani 1 1 d . . . . .
H15 H 0.421201 0.313085 0.700583 0.057 Uiso 1 1 calc R . . . .
C16 C 0.2194(4) 0.3340(5) 0.6907(4) 0.0565(10) Uani 1 1 d . . . . .
H16 H 0.200263 0.235244 0.686604 0.068 Uiso 1 1 calc R . . . .
C17 C 0.1162(4) 0.4327(6) 0.6891(4) 0.0613(11) Uani 1 1 d . . . . .
H17 H 0.025922 0.401701 0.682791 0.074 Uiso 1 1 calc R . . . .
C18 C 0.1448(4) 0.5743(6) 0.6965(4) 0.0613(11) Uani 1 1 d . . . . .
H18 H 0.074910 0.642341 0.697560 0.074 Uiso 1 1 calc R . . . .
C19 C 0.2770(4) 0.6174(4) 0.7025(3) 0.0455(8) Uani 1 1 d . . . . .
C20 C 0.7189(7) 0.5244(6) 0.9797(4) 0.0802(17) Uani 1 1 d . . . . .
B1 B 0.6079(4) 0.5209(4) 0.8116(3) 0.0400(8) Uani 1 1 d . U . . .
O2 O 0.6379(4) 0.6050(4) 0.8974(2) 0.0643(8) Uani 1 1 d . U . . .
O3 O 0.6535(4) 0.3881(4) 0.8265(3) 0.0759(10) Uani 1 1 d . U . . .
C21 C 0.8677(16) 0.581(2) 0.9575(16) 0.100(5) Uani 0.433(8) 1 d . U P A 2
H21A H 0.862889 0.679639 0.932193 0.150 Uiso 0.433(8) 1 calc GR . P A 2
H21B H 0.906374 0.521671 0.900970 0.150 Uiso 0.433(8) 1 calc GR . P A 2
H21C H 0.923832 0.575202 1.025789 0.150 Uiso 0.433(8) 1 calc GR . P A 2
C22 C 0.711(2) 0.563(2) 1.0876(11) 0.095(4) Uani 0.433(8) 1 d . U P A 2
H22A H 0.771394 0.643478 1.103805 0.143 Uiso 0.433(8) 1 calc GR . P A 2
H22B H 0.737567 0.482763 1.135171 0.143 Uiso 0.433(8) 1 calc GR . P A 2
H22C H 0.619336 0.591045 1.101160 0.143 Uiso 0.433(8) 1 calc GR . P A 2
C21A C 0.8270(18) 0.612(2) 1.0317(14) 0.120(4) Uani 0.567(8) 1 d . U P A 1
H21D H 0.912140 0.585936 1.000986 0.179 Uiso 0.567(8) 1 calc GR . P A 1
H21E H 0.832268 0.594937 1.111279 0.179 Uiso 0.567(8) 1 calc GR . P A 1
H21F H 0.808306 0.712478 1.017206 0.179 Uiso 0.567(8) 1 calc GR . P A 1
C22A C 0.6213(19) 0.5253(18) 1.0760(9) 0.107(4) Uani 0.567(8) 1 d . U P A 1
H22D H 0.595869 0.623397 1.092001 0.160 Uiso 0.567(8) 1 calc GR . P A 1
H22E H 0.665806 0.482862 1.141749 0.160 Uiso 0.567(8) 1 calc GR . P A 1
H22F H 0.541151 0.470178 1.054474 0.160 Uiso 0.567(8) 1 calc GR . P A 1
C23 C 0.7254(5) 0.3772(6) 0.9302(4) 0.0663(11) Uani 1 1 d . U . . .
C24 C 0.8700(11) 0.3790(17) 0.8879(10) 0.094(3) Uani 0.567(8) 1 d . U P A 1
H24A H 0.875535 0.311696 0.826810 0.141 Uiso 0.567(8) 1 calc GR . P A 1
H24B H 0.934001 0.351740 0.947843 0.141 Uiso 0.567(8) 1 calc GR . P A 1
H24C H 0.891046 0.474856 0.862358 0.141 Uiso 0.567(8) 1 calc GR . P A 1
C25 C 0.7240(13) 0.2445(13) 0.9886(10) 0.092(3) Uani 0.567(8) 1 d . U P A 1
H25A H 0.699712 0.167629 0.936936 0.137 Uiso 0.567(8) 1 calc GR . P A 1
H25B H 0.658472 0.249236 1.045476 0.137 Uiso 0.567(8) 1 calc GR . P A 1
H25C H 0.812901 0.226038 1.023100 0.137 Uiso 0.567(8) 1 calc GR . P A 1
C24A C 0.8391(17) 0.2820(18) 0.9350(13) 0.095(3) Uani 0.433(8) 1 d . U P A 2
H24D H 0.808941 0.185183 0.917261 0.142 Uiso 0.433(8) 1 calc GR . P A 2
H24E H 0.882021 0.283630 1.009309 0.142 Uiso 0.433(8) 1 calc GR . P A 2
H24F H 0.903254 0.312639 0.881771 0.142 Uiso 0.433(8) 1 calc GR . P A 2
C25A C 0.6034(19) 0.283(2) 0.9750(15) 0.105(3) Uani 0.433(8) 1 d . U P A 2
H25D H 0.547255 0.343834 1.019203 0.157 Uiso 0.433(8) 1 calc GR . P A 2
H25E H 0.639814 0.205185 1.020482 0.157 Uiso 0.433(8) 1 calc GR . P A 2
H25F H 0.549605 0.244851 0.912328 0.157 Uiso 0.433(8) 1 calc GR . P A 2

loop_
_atom_site_aniso_label
_atom_site_aniso_U_11
_atom_site_aniso_U_22
_atom_site_aniso_U_33
_atom_site_aniso_U_23
_atom_site_aniso_U_13
_atom_site_aniso_U_12
F1 0.0577(14) 0.0420(13) 0.0976(19) -0.0134(13) 0.0048(13) 0.0206(11)
O1 0.0540(13) 0.0233(11) 0.0387(12) 0.0014(9) -0.0080(10) 0.0009(10)
N2 0.0373(13) 0.0248(13) 0.0301(12) 0.0015(10) -0.0031(10) -0.0001(10)
C1 0.0450(17) 0.0309(17) 0.0291(14) 0.0008(12) -0.0018(12) -0.0024(13)
C2 0.0308(14) 0.0238(15) 0.0297(13) 0.0018(11) 0.0006(11) -0.0008(11)
C3 0.0337(15) 0.0275(15) 0.0322(14) -0.0008(12) -0.0048(11) 0.0031(12)
C4 0.0344(16) 0.049(2) 0.0488(18) -0.0072(16) -0.0021(13) -0.0022(15)
C7 0.0476(18) 0.0334(17) 0.0357(15) 0.0099(13) -0.0128(13) -0.0093(14)
C8 0.070(3) 0.040(2) 0.0444(19) 0.0023(16) -0.0233(17) -0.0094(18)
C9 0.067(3) 0.054(3) 0.071(3) 0.008(2) -0.037(2) -0.016(2)
C10 0.047(2) 0.077(3) 0.086(3) 0.016(3) -0.024(2) -0.013(2)
C11 0.044(2) 0.111(5) 0.072(3) -0.008(3) -0.009(2) -0.004(2)
C12 0.042(2) 0.083(3) 0.053(2) -0.016(2) -0.0061(16) -0.006(2)
C13 0.0418(16) 0.0284(16) 0.0307(14) -0.0038(12) -0.0044(12) 0.0058(13)
C14 0.0395(16) 0.0366(17) 0.0278(13) -0.0011(12) -0.0001(12) 0.0068(13)
C15 0.0435(18) 0.041(2) 0.057(2) 0.0049(17) 0.0026(15) 0.0042(16)
C16 0.051(2) 0.054(2) 0.065(2) 0.0047(19) 0.0072(18) -0.0076(18)
C17 0.0370(19) 0.078(3) 0.070(3) 0.003(2) 0.0100(18) -0.0013(19)
C18 0.0396(19) 0.072(3) 0.073(3) -0.004(2) 0.0101(18) 0.0155(19)
C19 0.050(2) 0.042(2) 0.0451(18) -0.0036(15) 0.0058(14) 0.0111(16)
C20 0.123(5) 0.072(3) 0.042(2) 0.000(2) -0.029(2) 0.018(3)
B1 0.0485(19) 0.0391(19) 0.0315(16) -0.0030(14) -0.0058(14) 0.0088(16)
O2 0.099(2) 0.0577(18) 0.0341(12) -0.0085(12) -0.0182(13) 0.0231(16)
O3 0.111(2) 0.0494(16) 0.0617(16) -0.0087(14) -0.0478(16) 0.0278(17)
C21 0.078(7) 0.121(10) 0.096(9) 0.049(8) -0.042(7) -0.042(7)
C22 0.109(9) 0.136(10) 0.036(5) -0.001(6) -0.027(6) 0.026(9)
C21A 0.122(8) 0.136(9) 0.095(7) 0.018(8) -0.047(7) -0.019(8)
C22A 0.151(11) 0.133(10) 0.040(5) 0.014(5) 0.033(6) 0.045(10)
C23 0.084(2) 0.064(3) 0.047(2) 0.0131(19) -0.0250(18) 0.013(2)
C24 0.081(4) 0.118(7) 0.083(6) 0.031(5) -0.004(4) 0.026(5)
C25 0.106(6) 0.076(5) 0.088(5) 0.035(4) -0.032(5) 0.009(5)
C24A 0.115(6) 0.080(6) 0.084(6) 0.007(6) -0.042(5) 0.036(5)
C25A 0.119(6) 0.096(8) 0.096(7) 0.028(6) -0.034(6) -0.026(6)

loop_
_atom_type_symbol
_atom_type_description
_atom_type_scat_dispersion_real
_atom_type_scat_dispersion_imag
_atom_type_scat_source
C C 0.0148 0.0070 'International Tables Vol C Tables 4.2.6.8 and 6.1.1.4'
H H 0.0000 0.0000 'International Tables Vol C Tables 4.2.6.8 and 6.1.1.4'
B B 0.0073 0.0030 'International Tables Vol C Tables 4.2.6.8 and 6.1.1.4'
F F 0.0599 0.0411 'International Tables Vol C Tables 4.2.6.8 and 6.1.1.4'
N N 0.0253 0.0136 'International Tables Vol C Tables 4.2.6.8 and 6.1.1.4'
O O 0.0412 0.0250 'International Tables Vol C Tables 4.2.6.8 and 6.1.1.4'

loop_
_geom_angle_atom_site_label_1
_geom_angle_atom_site_label_2
_geom_angle_atom_site_label_3
_geom_angle
_geom_angle_site_symmetry_1
_geom_angle_site_symmetry_3
_geom_angle_publ_flag
C1 N2 H2 118.8 . . ?
C2 N2 H2 118.8 . . ?
C2 N2 C1 122.4(3) . . ?
N2 C1 H1A 108.8 . . ?
N2 C1 H1B 108.8 . . ?
N2 C1 C7 113.7(2) . . ?
H1A C1 H1B 107.7 . . ?
C7 C1 H1A 108.8 . . ?
C7 C1 H1B 108.8 . . ?
O1 C2 N2 122.5(3) . . ?
O1 C2 C3 121.2(3) . . ?
N2 C2 C3 116.2(3) . . ?
C2 C3 H3 109.1 . . ?
C2 C3 C4 108.1(3) . . ?
C2 C3 C13 109.8(2) . . ?
C4 C3 H3 109.1 . . ?
C4 C3 C13 111.6(3) . . ?
C13 C3 H3 109.1 . . ?
C3 C4 H4A 109.5 . . ?
C3 C4 H4B 109.5 . . ?
C3 C4 H4C 109.5 . . ?
H4A C4 H4B 109.5 . . ?
H4A C4 H4C 109.5 . . ?
H4B C4 H4C 109.5 . . ?
C8 C7 C1 120.5(3) . . ?
C12 C7 C1 121.1(3) . . ?
C12 C7 C8 118.4(4) . . ?
C7 C8 H8 120.5 . . ?
C7 C8 C9 119.0(4) . . ?
C9 C8 H8 120.5 . . ?
C8 C9 H9 119.1 . . ?
C10 C9 C8 121.9(4) . . ?
C10 C9 H9 119.1 . . ?
C9 C10 H10 120.7 . . ?
C9 C10 C11 118.6(4) . . ?
C11 C10 H10 120.7 . . ?
C10 C11 H11 119.6 . . ?
C12 C11 C10 120.7(5) . . ?
C12 C11 H11 119.6 . . ?
C7 C12 H12 119.4 . . ?
C11 C12 C7 121.3(4) . . ?
C11 C12 H12 119.4 . . ?
C3 C13 H13 108.2 . . ?
C3 C13 B1 111.2(3) . . ?
C14 C13 C3 110.6(2) . . ?
C14 C13 H13 108.2 . . ?
C14 C13 B1 110.3(3) . . ?
B1 C13 H13 108.2 . . ?
C15 C14 C13 121.5(3) . . ?
C19 C14 C13 122.8(3) . . ?
C19 C14 C15 115.6(3) . . ?
C14 C15 H15 118.8 . . ?
C14 C15 C16 122.3(4) . . ?
C16 C15 H15 118.8 . . ?
C15 C16 H16 120.3 . . ?
C17 C16 C15 119.4(4) . . ?
C17 C16 H16 120.3 . . ?
C16 C17 H17 120.1 . . ?
C18 C17 C16 119.9(4) . . ?
C18 C17 H17 120.1 . . ?
C17 C18 H18 120.4 . . ?
C17 C18 C19 119.1(4) . . ?
C19 C18 H18 120.4 . . ?
F1 C19 C14 118.3(3) . . ?
F1 C19 C18 118.0(4) . . ?
C18 C19 C14 123.7(4) . . ?
O2 C20 C21 101.4(7) . . ?
O2 C20 C21A 111.8(8) . . ?
O2 C20 C22A 99.4(7) . . ?
O2 C20 C23 103.6(3) . . ?
C22 C20 O2 117.4(9) . . ?
C22 C20 C21 99.9(13) . . ?
C22 C20 C23 129.2(10) . . ?
C21A C20 C22A 98.6(11) . . ?
C21A C20 C23 129.4(10) . . ?
C23 C20 C21 100.0(10) . . ?
C23 C20 C22A 110.1(8) . . ?
O2 B1 C13 123.0(3) . . ?
O2 B1 O3 112.8(3) . . ?
O3 B1 C13 124.1(3) . . ?
B1 O2 C20 108.7(3) . . ?
B1 O3 C23 109.9(3) . . ?
C20 C21 H21A 109.5 . . ?
C20 C21 H21B 109.5 . . ?
C20 C21 H21C 109.5 . . ?
H21A C21 H21B 109.5 . . ?
H21A C21 H21C 109.5 . . ?
H21B C21 H21C 109.5 . . ?
C20 C22 H22A 109.5 . . ?
C20 C22 H22B 109.5 . . ?
C20 C22 H22C 109.5 . . ?
H22A C22 H22B 109.5 . . ?
H22A C22 H22C 109.5 . . ?
H22B C22 H22C 109.5 . . ?
C20 C21A H21D 109.5 . . ?
C20 C21A H21E 109.5 . . ?
C20 C21A H21F 109.5 . . ?
H21D C21A H21E 109.5 . . ?
H21D C21A H21F 109.5 . . ?
H21E C21A H21F 109.5 . . ?
C20 C22A H22D 109.5 . . ?
C20 C22A H22E 109.5 . . ?
C20 C22A H22F 109.5 . . ?
H22D C22A H22E 109.5 . . ?
H22D C22A H22F 109.5 . . ?
H22E C22A H22F 109.5 . . ?
C20 C23 C24 100.4(8) . . ?
C20 C23 C25A 108.3(9) . . ?
O3 C23 C20 104.9(3) . . ?
O3 C23 C24 98.1(5) . . ?
O3 C23 C25 118.9(6) . . ?
O3 C23 C24A 116.1(7) . . ?
O3 C23 C25A 89.0(7) . . ?
C25 C23 C20 126.7(6) . . ?
C25 C23 C24 101.9(8) . . ?
C24A C23 C20 126.9(8) . . ?
C24A C23 C25A 104.8(12) . . ?
C23 C24 H24A 109.5 . . ?
C23 C24 H24B 109.5 . . ?
C23 C24 H24C 109.5 . . ?
H24A C24 H24B 109.5 . . ?
H24A C24 H24C 109.5 . . ?
H24B C24 H24C 109.5 . . ?
C23 C25 H25A 109.5 . . ?
C23 C25 H25B 109.5 . . ?
C23 C25 H25C 109.5 . . ?
H25A C25 H25B 109.5 . . ?
H25A C25 H25C 109.5 . . ?
H25B C25 H25C 109.5 . . ?
C23 C24A H24D 109.5 . . ?
C23 C24A H24E 109.5 . . ?
C23 C24A H24F 109.5 . . ?
H24D C24A H24E 109.5 . . ?
H24D C24A H24F 109.5 . . ?
H24E C24A H24F 109.5 . . ?
C23 C25A H25D 109.5 . . ?
C23 C25A H25E 109.5 . . ?
C23 C25A H25F 109.5 . . ?
H25D C25A H25E 109.5 . . ?
H25D C25A H25F 109.5 . . ?
H25E C25A H25F 109.5 . . ?

loop_
_geom_bond_atom_site_label_1
_geom_bond_atom_site_label_2
_geom_bond_distance
_geom_bond_site_symmetry_2
_geom_bond_publ_flag
F1 C19 1.370(5) . ?
O1 C2 1.239(4) . ?
N2 H2 0.8800 . ?
N2 C1 1.461(4) . ?
N2 C2 1.329(4) . ?
C1 H1A 0.9900 . ?
C1 H1B 0.9900 . ?
C1 C7 1.514(5) . ?
C2 C3 1.523(4) . ?
C3 H3 1.0000 . ?
C3 C4 1.528(4) . ?
C3 C13 1.547(4) . ?
C4 H4A 0.9800 . ?
C4 H4B 0.9800 . ?
C4 H4C 0.9800 . ?
C7 C8 1.387(5) . ?
C7 C12 1.379(6) . ?
C8 H8 0.9500 . ?
C8 C9 1.404(7) . ?
C9 H9 0.9500 . ?
C9 C10 1.351(8) . ?
C10 H10 0.9500 . ?
C10 C11 1.375(8) . ?
C11 H11 0.9500 . ?
C11 C12 1.372(6) . ?
C12 H12 0.9500 . ?
C13 H13 1.0000 . ?
C13 C14 1.516(5) . ?
C13 B1 1.581(5) . ?
C14 C15 1.387(6) . ?
C14 C19 1.384(5) . ?
C15 H15 0.9500 . ?
C15 C16 1.392(6) . ?
C16 H16 0.9500 . ?
C16 C17 1.389(7) . ?
C17 H17 0.9500 . ?
C17 C18 1.365(8) . ?
C18 H18 0.9500 . ?
C18 C19 1.383(6) . ?
C20 O2 1.466(6) . ?
C20 C21 1.619(17) . ?
C20 C22 1.368(15) . ?
C20 C21A 1.475(16) . ?
C20 C22A 1.565(13) . ?
C20 C23 1.513(8) . ?
B1 O2 1.331(5) . ?
B1 O3 1.340(5) . ?
O3 C23 1.423(5) . ?
C21 H21A 0.9800 . ?
C21 H21B 0.9800 . ?
C21 H21C 0.9800 . ?
C22 H22A 0.9800 . ?
C22 H22B 0.9800 . ?
C22 H22C 0.9800 . ?
C21A H21D 0.9800 . ?
C21A H21E 0.9800 . ?
C21A H21F 0.9800 . ?
C22A H22D 0.9800 . ?
C22A H22E 0.9800 . ?
C22A H22F 0.9800 . ?
C23 C24 1.564(12) . ?
C23 C25 1.437(12) . ?
C23 C24A 1.449(15) . ?
C23 C25A 1.624(18) . ?
C24 H24A 0.9800 . ?
C24 H24B 0.9800 . ?
C24 H24C 0.9800 . ?
C25 H25A 0.9800 . ?
C25 H25B 0.9800 . ?
C25 H25C 0.9800 . ?
C24A H24D 0.9800 . ?
C24A H24E 0.9800 . ?
C24A H24F 0.9800 . ?
C25A H25D 0.9800 . ?
C25A H25E 0.9800 . ?
C25A H25F 0.9800 . ?

loop_
_geom_torsion_atom_site_label_1
_geom_torsion_atom_site_label_2
_geom_torsion_atom_site_label_3
_geom_torsion_atom_site_label_4
_geom_torsion
_geom_torsion_site_symmetry_1
_geom_torsion_site_symmetry_2
_geom_torsion_site_symmetry_3
_geom_torsion_site_symmetry_4
_geom_torsion_publ_flag
O1 C2 C3 C4 -69.6(4) . . . . ?
O1 C2 C3 C13 52.4(4) . . . . ?
N2 C1 C7 C8 -128.2(3) . . . . ?
N2 C1 C7 C12 53.8(5) . . . . ?
N2 C2 C3 C4 108.6(3) . . . . ?
N2 C2 C3 C13 -129.4(3) . . . . ?
C1 N2 C2 O1 2.7(4) . . . . ?
C1 N2 C2 C3 -175.5(3) . . . . ?
C1 C7 C8 C9 -179.1(3) . . . . ?
C1 C7 C12 C11 178.9(5) . . . . ?
C2 N2 C1 C7 -94.3(3) . . . . ?
C2 C3 C13 C14 56.1(3) . . . . ?
C2 C3 C13 B1 179.0(3) . . . . ?
C3 C13 C14 C15 59.1(4) . . . . ?
C3 C13 C14 C19 -118.2(3) . . . . ?
C3 C13 B1 O2 134.2(4) . . . . ?
C3 C13 B1 O3 -45.2(5) . . . . ?
C4 C3 C13 C14 176.0(3) . . . . ?
C4 C3 C13 B1 -61.1(4) . . . . ?
C7 C8 C9 C10 -0.1(7) . . . . ?
C8 C7 C12 C11 0.9(7) . . . . ?
C8 C9 C10 C11 1.5(8) . . . . ?
C9 C10 C11 C12 -1.7(9) . . . . ?
C10 C11 C12 C7 0.5(9) . . . . ?
C12 C7 C8 C9 -1.1(6) . . . . ?
C13 C14 C15 C16 -175.9(3) . . . . ?
C13 C14 C19 F1 -3.2(5) . . . . ?
C13 C14 C19 C18 176.8(3) . . . . ?
C13 B1 O2 C20 -176.6(4) . . . . ?
C13 B1 O3 C23 177.7(4) . . . . ?
C14 C13 B1 O2 -102.8(4) . . . . ?
C14 C13 B1 O3 77.8(5) . . . . ?
C14 C15 C16 C17 -0.9(6) . . . . ?
C15 C14 C19 F1 179.3(3) . . . . ?
C15 C14 C19 C18 -0.7(5) . . . . ?
C15 C16 C17 C18 -0.9(7) . . . . ?
C16 C17 C18 C19 1.8(7) . . . . ?
C17 C18 C19 F1 179.0(4) . . . . ?
C17 C18 C19 C14 -1.0(7) . . . . ?
C19 C14 C15 C16 1.6(5) . . . . ?
B1 C13 C14 C15 -64.3(4) . . . . ?
B1 C13 C14 C19 118.4(3) . . . . ?
B1 O3 C23 C20 -0.1(6) . . . . ?
B1 O3 C23 C24 -103.2(7) . . . . ?
B1 O3 C23 C25 148.3(8) . . . . ?
B1 O3 C23 C24A -145.4(10) . . . . ?
B1 O3 C23 C25A 108.6(9) . . . . ?
O2 C20 C23 O3 1.7(6) . . . . ?
O2 C20 C23 C24 103.1(6) . . . . ?
O2 C20 C23 C25 -143.5(8) . . . . ?
O2 C20 C23 C24A 142.0(10) . . . . ?
O2 C20 C23 C25A -92.3(7) . . . . ?
O2 B1 O3 C23 -1.7(6) . . . . ?
O3 B1 O2 C20 2.9(6) . . . . ?
C21 C20 O2 B1 100.7(10) . . . . ?
C21 C20 C23 O3 -102.8(7) . . . . ?
C21 C20 C23 C24A 37.5(12) . . . . ?
C21 C20 C23 C25A 163.3(8) . . . . ?
C22 C20 O2 B1 -151.8(13) . . . . ?
C22 C20 C23 O3 145.6(13) . . . . ?
C22 C20 C23 C24A -74.2(17) . . . . ?
C22 C20 C23 C25A 51.6(15) . . . . ?
C21A C20 O2 B1 140.4(10) . . . . ?
C21A C20 C23 O3 -132.3(10) . . . . ?
C21A C20 C23 C24 -30.9(11) . . . . ?
C21A C20 C23 C25 82.6(13) . . . . ?
C22A C20 O2 B1 -116.3(8) . . . . ?
C22A C20 C23 O3 107.2(8) . . . . ?
C22A C20 C23 C24 -151.4(8) . . . . ?
C22A C20 C23 C25 -38.0(11) . . . . ?
C23 C20 O2 B1 -2.7(6) . . . . ?
